data_7018615
loop_
_publ_author_name
'Bag, Pradip'
'Dutta, Supriya'
'Biswas, Papu'
'Maji, Swarup Kumar'
'Fl\"orke, Ulrich'
'Nag, Kamalaksha'

_publ_section_title
;
 Fixation of carbon dioxide by macrocyclic lanthanide(iii) complexes under
 neutral conditions producing self-assembled trimeric carbonato-bridged
 compounds with \m(3)-\h(2):\h(2):\h(2) bonding.
;
_journal_issue 12
_journal_name_full 'Dalton transactions (Cambridge, England : 2003)'
_journal_page_first 3414
_journal_page_last 3423
_journal_paper_doi 10.1039/c2dt12221a
_journal_volume 41
_journal_year 2012
_chemical_formula_moiety '(C73 H90 Cl3 Gd3 N12 O12)(Cl O4)4, H2O'
_chemical_formula_sum 'C73 H92 Cl7 Gd3 N12 O29'
_chemical_formula_weight 2321.5
_chemical_name_systematic
;
?
;
_space_group_IT_number 2
_symmetry_cell_setting triclinic
_symmetry_space_group_name_Hall '-P 1'
_symmetry_space_group_name_H-M 'P -1'
_atom_sites_solution_hydrogens geom
_atom_sites_solution_primary direct
_atom_sites_solution_secondary difmap
_audit_creation_method SHELXL-97
_cell_angle_alpha 70.051(1)
_cell_angle_beta 63.018(1)
_cell_angle_gamma 78.106(1)
_cell_formula_units_Z 2
_cell_length_a 17.1705(11)
_cell_length_b 18.1041(11)
_cell_length_c 18.1652(11)
_cell_measurement_reflns_used 2812
_cell_measurement_temperature 153(2)
_cell_measurement_theta_max 28.3
_cell_measurement_theta_min 2.3
_cell_volume 4721.3(5)
_computing_cell_refinement 'SAINT (Bruker, 2002)'
_computing_data_collection 'SMART (Bruker, 2002)'
_computing_data_reduction SAINT
_computing_molecular_graphics SHELXTL
_computing_publication_material 'SHELXTL and local programs'
_computing_structure_refinement SHELXTL
_computing_structure_solution 'SHELXTL (Sheldrick, 2008)'
_diffrn_ambient_temperature 153(2)
_diffrn_measured_fraction_theta_full 0.922
_diffrn_measured_fraction_theta_max 0.922
_diffrn_measurement_device_type 'Bruker AXS SMART APEX'
_diffrn_measurement_method '\f and \w scans'
_diffrn_radiation_monochromator graphite
_diffrn_radiation_source 'sealed tube'
_diffrn_radiation_type MoK\a
_diffrn_radiation_wavelength 0.71073
_diffrn_reflns_av_R_equivalents 0.0482
_diffrn_reflns_av_sigmaI/netI 0.1289
_diffrn_reflns_limit_h_max 12
_diffrn_reflns_limit_h_min -21
_diffrn_reflns_limit_k_max 23
_diffrn_reflns_limit_k_min -23
_diffrn_reflns_limit_l_max 20
_diffrn_reflns_limit_l_min -23
_diffrn_reflns_number 29723
_diffrn_reflns_theta_full 27.88
_diffrn_reflns_theta_max 27.88
_diffrn_reflns_theta_min 1.43
_exptl_absorpt_coefficient_mu 2.360
_exptl_absorpt_correction_T_max 0.7039
_exptl_absorpt_correction_T_min 0.5578
_exptl_absorpt_correction_type multi-scan
_exptl_absorpt_process_details 'SADABS (Sheldrick, 2004)'
_exptl_crystal_colour yellow
_exptl_crystal_density_diffrn 1.633
_exptl_crystal_density_method 'not measured'
_exptl_crystal_description block
_exptl_crystal_F_000 2314
_exptl_crystal_size_max 0.35
_exptl_crystal_size_mid 0.30
_exptl_crystal_size_min 0.15
_refine_diff_density_max 2.209
_refine_diff_density_min -1.531
_refine_diff_density_rms 0.181
_refine_ls_extinction_method none
_refine_ls_goodness_of_fit_ref 1.052
_refine_ls_hydrogen_treatment constr
_refine_ls_matrix_type full
_refine_ls_number_parameters 1108
_refine_ls_number_reflns 20782
_refine_ls_number_restraints 84
_refine_ls_restrained_S_all 1.027
_refine_ls_R_factor_all 0.1340
_refine_ls_R_factor_gt 0.0768
_refine_ls_shift/su_max 0.001
_refine_ls_shift/su_mean 0.000
_refine_ls_structure_factor_coef Fsqd
_refine_ls_weighting_details 'calc w=1/[\s^2^(Fo^2^)+(0.0520P)^2^] where P=(Fo^2^+2Fc^2^)/3'
_refine_ls_weighting_scheme calc
_refine_ls_wR_factor_gt 0.1556
_refine_ls_wR_factor_ref 0.1818
_reflns_number_gt 12852
_reflns_number_total 20782
_reflns_threshold_expression >2sigma(I)
_cod_data_source_file c2dt12221a.txt
_cod_data_source_block 5
_cod_depositor_comments
;
The following automatic conversions were performed:

'_symmetry_cell_setting' value 'Triclinic' changed to 'triclinic'
according to /home/saulius/struct/CIF-dictionaries/cif_core.dic
dictionary named 'cif_core.dic' version 2.4.1 from 2010-06-29.

Automatic conversion script
Id: cif_fix_values 1715 2011-07-08 13:25:40Z adriana 
;
_cod_original_sg_symbol_H-M 'P-1 '
_cod_database_code 7018615

loop_
_symmetry_equiv_pos_as_xyz
'x, y, z'
'-x, -y, -z'

loop_
_atom_site_label
_atom_site_type_symbol
_atom_site_fract_x
_atom_site_fract_y
_atom_site_fract_z
_atom_site_U_iso_or_equiv
_atom_site_adp_type
_atom_site_occupancy
_atom_site_symmetry_multiplicity
_atom_site_calc_flag
_atom_site_refinement_flags
Gd1 Gd 0.17047(3) 0.65695(3) 0.04906(3) 0.02510(12) Uani 1 1 d .
Gd2 Gd 0.47184(3) 0.73305(3) -0.06598(3) 0.02903(13) Uani 1 1 d .
Gd3 Gd 0.27071(3) 0.72230(3) 0.24020(3) 0.03131(14) Uani 1 1 d .
Cl1 Cl 0.16673(16) 0.52913(14) 0.18656(16) 0.0338(6) Uani 1 1 d .
Cl2 Cl 0.48329(16) 0.58566(15) -0.09596(16) 0.0365(6) Uani 1 1 d .
Cl3 Cl 0.40676(19) 0.61134(15) 0.23010(19) 0.0458(7) Uani 1 1 d .
O1 O 0.0411(4) 0.6875(4) 0.1495(4) 0.0356(16) Uani 1 1 d .
O2 O 0.0784(4) 0.5776(4) 0.0569(4) 0.0310(15) Uani 1 1 d .
O3 O 0.4589(4) 0.7652(4) -0.1915(4) 0.0308(15) Uani 1 1 d .
O4 O 0.6141(4) 0.7222(4) -0.1559(4) 0.0373(17) Uani 1 1 d .
O5 O 0.3765(5) 0.7949(4) 0.2223(5) 0.0413(18) Uani 1 1 d .
O6 O 0.2668(6) 0.6838(4) 0.3760(5) 0.056(2) Uani 1 1 d .
O7 O 0.2836(4) 0.5824(4) -0.0454(4) 0.0375(17) Uani 1 1 d .
O8 O 0.5148(5) 0.6283(5) 0.0376(5) 0.056(2) Uani 1 1 d .
O9 O 0.1791(5) 0.6126(4) 0.3066(4) 0.0453(19) Uani 1 1 d .
O10 O 0.3156(4) 0.7040(4) 0.0022(4) 0.0278(15) Uani 1 1 d .
O11 O 0.3611(4) 0.7411(4) 0.0789(4) 0.0296(15) Uani 1 1 d .
O12 O 0.2256(4) 0.7080(4) 0.1339(4) 0.0305(15) Uani 1 1 d .
N1 N 0.1557(5) 0.6985(5) -0.0914(5) 0.0298(18) Uani 1 1 d .
N2 N 0.1402(5) 0.8039(5) -0.0016(5) 0.0299(18) Uani 1 1 d .
N3 N -0.0532(6) 0.5968(5) 0.3054(5) 0.041(2) Uani 1 1 d .
H3C H -0.0084 0.5982 0.2554 0.050 Uiso 1 1 calc R
N4 N -0.0167(5) 0.4759(5) 0.2035(5) 0.0330(19) Uani 1 1 d .
H4B H 0.0333 0.4988 0.1742 0.040 Uiso 1 1 calc R
N5 N 0.6847(5) 0.6280(5) -0.2560(5) 0.0300(19) Uani 1 1 d .
H5A H 0.6351 0.6449 -0.2197 0.036 Uiso 1 1 calc R
N6 N 0.5071(5) 0.6701(5) -0.2926(5) 0.0312(19) Uani 1 1 d .
H6B H 0.5005 0.6732 -0.2428 0.037 Uiso 1 1 calc R
N7 N 0.5556(6) 0.8174(5) -0.0442(6) 0.041(2) Uani 1 1 d .
N8 N 0.4100(5) 0.8773(5) -0.0992(6) 0.036(2) Uani 1 1 d .
N9 N 0.1286(6) 0.7714(6) 0.3400(6) 0.049(2) Uani 1 1 d .
N10 N 0.2308(5) 0.8665(5) 0.1879(5) 0.033(2) Uani 1 1 d .
N11 N 0.5202(8) 0.7464(7) 0.2473(7) 0.070(3) Uiso 1 1 d .
H11B H 0.4813 0.7352 0.2343 0.084 Uiso 1 1 calc R
N12 N 0.4154(9) 0.6278(8) 0.4018(8) 0.092(4) Uiso 1 1 d .
H12D H 0.3862 0.6195 0.3766 0.110 Uiso 1 1 calc R
C1 C 0.2222(7) 0.7509(6) -0.1655(7) 0.040(3) Uani 1 1 d .
H1A H 0.2242 0.7483 -0.2198 0.048 Uiso 1 1 calc R
H1B H 0.2806 0.7327 -0.1653 0.048 Uiso 1 1 calc R
C2 C 0.2011(7) 0.8357(6) -0.1614(6) 0.036(2) Uani 1 1 d .
H2A H 0.1413 0.8527 -0.1583 0.043 Uiso 1 1 calc R
H2B H 0.2427 0.8701 -0.2147 0.043 Uiso 1 1 calc R
C3 C 0.2065(7) 0.8454(6) -0.0834(6) 0.037(2) Uani 1 1 d .
H3A H 0.2652 0.8255 -0.0848 0.044 Uiso 1 1 calc R
H3B H 0.1995 0.9021 -0.0874 0.044 Uiso 1 1 calc R
C4 C 0.0726(7) 0.8466(6) 0.0321(6) 0.033(2) Uani 1 1 d .
H4A H 0.0720 0.9001 -0.0008 0.040 Uiso 1 1 calc R
C5 C -0.0030(7) 0.8254(6) 0.1128(7) 0.037(2) Uani 1 1 d .
C6 C -0.0645(7) 0.8827(7) 0.1396(7) 0.045(3) Uani 1 1 d .
H6A H -0.0585 0.9339 0.1002 0.054 Uiso 1 1 calc R
C7 C -0.1359(8) 0.8727(8) 0.2202(8) 0.057(3) Uani 1 1 d .
C8 C -0.1456(7) 0.7986(8) 0.2750(8) 0.055(3) Uani 1 1 d .
H8A H -0.1925 0.7892 0.3308 0.066 Uiso 1 1 calc R
C9 C -0.0864(7) 0.7348(6) 0.2497(7) 0.040(3) Uani 1 1 d .
C10 C -0.0150(7) 0.7458(6) 0.1704(7) 0.036(2) Uani 1 1 d .
C11 C -0.1020(7) 0.6620(7) 0.3123(7) 0.047(3) Uani 1 1 d .
H11A H -0.1528 0.6596 0.3647 0.056 Uiso 1 1 calc R
C12 C -0.1980(9) 0.9411(8) 0.2444(9) 0.087(5) Uani 1 1 d .
H12A H -0.1645 0.9857 0.2297 0.131 Uiso 1 1 calc R
H12B H -0.2349 0.9259 0.3065 0.131 Uiso 1 1 calc R
H12C H -0.2350 0.9562 0.2129 0.131 Uiso 1 1 calc R
C13 C -0.0658(8) 0.5221(7) 0.3727(7) 0.048(3) Uani 1 1 d .
H13A H -0.1073 0.5319 0.4285 0.057 Uiso 1 1 calc R
H13B H -0.0092 0.5022 0.3765 0.057 Uiso 1 1 calc R
C14 C -0.1003(8) 0.4579(7) 0.3602(7) 0.048(3) Uani 1 1 d .
H14A H -0.1204 0.4154 0.4151 0.058 Uiso 1 1 calc R
H14B H -0.1518 0.4805 0.3471 0.058 Uiso 1 1 calc R
C15 C -0.0347(8) 0.4220(6) 0.2895(7) 0.043(3) Uani 1 1 d .
H15A H 0.0207 0.4069 0.2968 0.051 Uiso 1 1 calc R
H15B H -0.0575 0.3736 0.2950 0.051 Uiso 1 1 calc R
C16 C -0.0714(7) 0.4911(6) 0.1688(6) 0.034(2) Uani 1 1 d .
H16A H -0.1237 0.4638 0.2009 0.041 Uiso 1 1 calc R
C17 C -0.0610(7) 0.5444(6) 0.0879(7) 0.036(2) Uani 1 1 d .
C18 C -0.1306(7) 0.5546(6) 0.0620(7) 0.040(3) Uani 1 1 d .
H18A H -0.1812 0.5256 0.0996 0.048 Uiso 1 1 calc R
C19 C -0.1266(7) 0.6048(6) -0.0151(7) 0.039(3) Uani 1 1 d .
C20 C -0.0512(7) 0.6479(6) -0.0681(7) 0.038(3) Uani 1 1 d .
H20A H -0.0468 0.6827 -0.1223 0.045 Uiso 1 1 calc R
C21 C 0.0170(7) 0.6422(6) -0.0450(6) 0.033(2) Uani 1 1 d .
C22 C 0.0150(7) 0.5887(5) 0.0340(6) 0.030(2) Uani 1 1 d .
C23 C 0.0923(7) 0.6870(6) -0.1051(7) 0.037(2) Uani 1 1 d .
H23A H 0.0958 0.7111 -0.1618 0.044 Uiso 1 1 calc R
C24 C -0.1983(8) 0.6139(7) -0.0428(8) 0.055(3) Uani 1 1 d .
H24A H -0.1730 0.6158 -0.1038 0.082 Uiso 1 1 calc R
H24B H -0.2337 0.6628 -0.0347 0.082 Uiso 1 1 calc R
H24C H -0.2354 0.5691 -0.0082 0.082 Uiso 1 1 calc R
C25 C 0.5434(7) 0.5967(6) -0.3143(7) 0.038(3) Uani 1 1 d .
H25A H 0.5238 0.5931 -0.3564 0.045 Uiso 1 1 calc R
H25B H 0.5197 0.5524 -0.2617 0.045 Uiso 1 1 calc R
C26 C 0.6443(7) 0.5876(6) -0.3524(6) 0.039(3) Uani 1 1 d .
H26A H 0.6641 0.5472 -0.3837 0.047 Uiso 1 1 calc R
H26B H 0.6675 0.6380 -0.3951 0.047 Uiso 1 1 calc R
C27 C 0.6843(7) 0.5648(6) -0.2880(7) 0.036(2) Uani 1 1 d .
H27A H 0.6516 0.5216 -0.2383 0.043 Uiso 1 1 calc R
H27B H 0.7454 0.5441 -0.3153 0.043 Uiso 1 1 calc R
C28 C 0.7551(7) 0.6596(6) -0.2789(7) 0.038(3) Uani 1 1 d .
H28A H 0.8066 0.6423 -0.3211 0.045 Uiso 1 1 calc R
C29 C 0.7647(6) 0.7184(6) -0.2478(6) 0.033(2) Uani 1 1 d .
C30 C 0.8466(6) 0.7445(6) -0.2761(7) 0.037(3) Uani 1 1 d .
H30A H 0.8944 0.7268 -0.3209 0.045 Uiso 1 1 calc R
C31 C 0.8625(7) 0.7951(6) -0.2427(7) 0.041(3) Uani 1 1 d .
C32 C 0.7920(6) 0.8191(6) -0.1773(7) 0.035(2) Uani 1 1 d .
H32A H 0.8015 0.8529 -0.1524 0.042 Uiso 1 1 calc R
C33 C 0.7063(7) 0.7961(6) -0.1455(6) 0.035(2) Uani 1 1 d .
C34 C 0.6904(6) 0.7459(6) -0.1820(6) 0.030(2) Uani 1 1 d .
C35 C 0.6358(7) 0.8268(6) -0.0782(6) 0.036(2) Uani 1 1 d .
H35A H 0.6533 0.8588 -0.0571 0.043 Uiso 1 1 calc R
C36 C 0.9515(8) 0.8246(8) -0.2752(9) 0.065(4) Uani 1 1 d .
H36A H 0.9968 0.7834 -0.2929 0.098 Uiso 1 1 calc R
H36B H 0.9557 0.8380 -0.2293 0.098 Uiso 1 1 calc R
H36C H 0.9600 0.8714 -0.3247 0.098 Uiso 1 1 calc R
C37 C 0.5025(7) 0.8627(8) 0.0194(8) 0.058(4) Uani 1 1 d .
H37A H 0.5415 0.8793 0.0369 0.069 Uiso 1 1 calc R
H37B H 0.4595 0.8283 0.0714 0.069 Uiso 1 1 calc R
C38 C 0.4546(8) 0.9345(7) -0.0175(8) 0.062(4) Uani 1 1 d .
H38A H 0.4301 0.9678 0.0222 0.074 Uiso 1 1 calc R
H38B H 0.4976 0.9653 -0.0729 0.074 Uiso 1 1 calc R
C39 C 0.3821(7) 0.9182(7) -0.0328(8) 0.048(3) Uani 1 1 d .
H39A H 0.3401 0.8860 0.0221 0.058 Uiso 1 1 calc R
H39B H 0.3508 0.9688 -0.0499 0.058 Uiso 1 1 calc R
C40 C 0.4011(6) 0.9202(6) -0.1677(7) 0.040(3) Uani 1 1 d .
H40A H 0.3827 0.9738 -0.1698 0.048 Uiso 1 1 calc R
C41 C 0.4153(6) 0.8979(6) -0.2419(6) 0.030(2) Uani 1 1 d .
C42 C 0.3986(6) 0.9545(6) -0.3084(7) 0.039(3) Uani 1 1 d .
H42A H 0.3833 1.0069 -0.3041 0.047 Uiso 1 1 calc R
C43 C 0.4029(7) 0.9401(6) -0.3805(7) 0.045(3) Uani 1 1 d .
C44 C 0.4310(6) 0.8654(6) -0.3879(6) 0.037(3) Uani 1 1 d .
H44A H 0.4370 0.8541 -0.4377 0.044 Uiso 1 1 calc R
C45 C 0.4512(6) 0.8048(5) -0.3252(6) 0.028(2) Uani 1 1 d .
C46 C 0.4426(6) 0.8213(5) -0.2500(6) 0.029(2) Uani 1 1 d .
C47 C 0.4841(6) 0.7308(6) -0.3420(6) 0.031(2) Uani 1 1 d .
H47A H 0.4895 0.7259 -0.3946 0.037 Uiso 1 1 calc R
C48 C 0.3806(8) 1.0034(7) -0.4506(7) 0.057(4) Uani 1 1 d .
H48A H 0.3948 1.0550 -0.4551 0.086 Uiso 1 1 calc R
H48B H 0.3180 1.0042 -0.4356 0.086 Uiso 1 1 calc R
H48C H 0.4147 0.9915 -0.5059 0.086 Uiso 1 1 calc R
C49 C 0.0590(8) 0.7944(9) 0.3084(9) 0.066(4) Uani 1 1 d .
H49A H 0.0012 0.7934 0.3579 0.079 Uiso 1 1 calc R
H49B H 0.0605 0.7560 0.2799 0.079 Uiso 1 1 calc R
C50 C 0.0702(8) 0.8759(9) 0.2454(9) 0.067(4) Uani 1 1 d .
H50A H 0.0206 0.8898 0.2284 0.081 Uiso 1 1 calc R
H50B H 0.0668 0.9139 0.2752 0.081 Uiso 1 1 calc R
C51 C 0.1546(7) 0.8855(7) 0.1646(8) 0.048(3) Uani 1 1 d .
H51A H 0.1577 0.8500 0.1322 0.058 Uiso 1 1 calc R
H51B H 0.1563 0.9404 0.1274 0.058 Uiso 1 1 calc R
C52 C 0.2515(7) 0.9241(6) 0.1980(6) 0.038(3) Uani 1 1 d .
H52A H 0.2217 0.9734 0.1832 0.045 Uiso 1 1 calc R
C53 C 0.3159(7) 0.9240(6) 0.2298(6) 0.033(2) Uani 1 1 d .
C54 C 0.3153(7) 0.9888(6) 0.2542(7) 0.039(3) Uani 1 1 d .
H54A H 0.2726 1.0308 0.2501 0.046 Uiso 1 1 calc R
C55 C 0.3747(7) 0.9956(7) 0.2846(7) 0.042(3) Uani 1 1 d .
C56 C 0.4373(7) 0.9353(7) 0.2877(7) 0.046(3) Uani 1 1 d .
H56A H 0.4791 0.9390 0.3067 0.055 Uiso 1 1 calc R
C57 C 0.4412(7) 0.8686(7) 0.2635(7) 0.043(3) Uani 1 1 d .
C58 C 0.3764(6) 0.8592(6) 0.2386(6) 0.032(2) Uani 1 1 d .
C59 C 0.5106(8) 0.8109(8) 0.2636(8) 0.059(4) Uani 1 1 d .
H59A H 0.5537 0.8216 0.2772 0.071 Uiso 1 1 calc R
C60 C 0.3689(9) 1.0659(7) 0.3130(8) 0.061(4) Uani 1 1 d .
H60A H 0.4161 1.0610 0.3310 0.091 Uiso 1 1 calc R
H60B H 0.3122 1.0689 0.3616 0.091 Uiso 1 1 calc R
H60C H 0.3746 1.1138 0.2652 0.091 Uiso 1 1 calc R
C61 C 0.5945(13) 0.6891(13) 0.2493(15) 0.139(10) Uani 1 1 d .
H61A H 0.6404 0.6965 0.1898 0.166 Uiso 1 1 calc R
H61B H 0.6195 0.7007 0.2834 0.166 Uiso 1 1 calc R
C62 C 0.576(2) 0.6198(18) 0.280(2) 0.202(14) Uiso 1 1 d .
H62A H 0.6314 0.5866 0.2701 0.242 Uiso 1 1 calc R
H62B H 0.5487 0.6093 0.2470 0.242 Uiso 1 1 calc R
C63 C 0.5136(16) 0.5923(10) 0.3783(11) 0.176(13) Uani 1 1 d .
H63A H 0.5373 0.6075 0.4112 0.212 Uiso 1 1 calc R
H63B H 0.5135 0.5342 0.3969 0.212 Uiso 1 1 calc R
C64 C 0.3765(13) 0.6688(8) 0.4570(9) 0.091(6) Uani 1 1 d .
H64A H 0.4046 0.6640 0.4931 0.109 Uiso 1 1 calc R
C65 C 0.3023(10) 0.7173(8) 0.4719(7) 0.059(4) Uani 1 1 d .
C66 C 0.2794(11) 0.7631(8) 0.5289(8) 0.064(4) Uani 1 1 d .
H66A H 0.3167 0.7584 0.5562 0.077 Uiso 1 1 calc R
C67 C 0.2085(10) 0.8126(10) 0.5466(8) 0.072(4) Uani 1 1 d .
C68 C 0.1515(9) 0.8160(9) 0.5086(8) 0.078(5) Uani 1 1 d .
H68A H 0.0981 0.8474 0.5232 0.093 Uiso 1 1 calc R
C69 C 0.1733(9) 0.7729(8) 0.4488(7) 0.053(3) Uani 1 1 d .
C70 C 0.2462(9) 0.7229(7) 0.4296(7) 0.051(3) Uani 1 1 d .
C71 C 0.1109(8) 0.7887(8) 0.4092(8) 0.059(4) Uani 1 1 d .
H71A H 0.0548 0.8129 0.4362 0.071 Uiso 1 1 calc R
C72 C 0.1865(10) 0.8617(12) 0.6092(10) 0.118(7) Uani 1 1 d .
H72A H 0.1472 0.8333 0.6673 0.177 Uiso 1 1 calc R
H72B H 0.1577 0.9125 0.5901 0.177 Uiso 1 1 calc R
H72C H 0.2406 0.8705 0.6098 0.177 Uiso 1 1 calc R
C80 C 0.2998(6) 0.7169(5) 0.0722(6) 0.024(2) Uani 1 1 d .
Cl10 Cl -0.3031(2) 0.4128(2) 0.2875(2) 0.0599(9) Uani 1 1 d D
O101 O -0.2904(8) 0.4815(7) 0.2991(10) 0.202(10) Uani 1 1 d D
O102 O -0.3735(6) 0.3763(9) 0.3562(5) 0.168(8) Uani 1 1 d D
O103 O -0.3154(6) 0.4332(6) 0.2122(5) 0.094(4) Uani 1 1 d D
O104 O -0.2253(5) 0.3639(5) 0.2786(6) 0.076(3) Uani 1 1 d D
Cl20 Cl 0.9433(2) 0.63426(19) -0.48870(19) 0.0595(9) Uani 1 1 d D
O201 O 0.8895(8) 0.6876(7) -0.5259(8) 0.148(6) Uani 1 1 d D
O202 O 1.0188(7) 0.6099(6) -0.5525(7) 0.149(6) Uani 1 1 d D
O203 O 0.9659(6) 0.6706(5) -0.4447(5) 0.079(3) Uani 1 1 d D
O204 O 0.8949(6) 0.5678(5) -0.4298(6) 0.087(3) Uani 1 1 d D
Cl30 Cl 0.6122(2) 0.7699(2) -0.5778(2) 0.0641(9) Uani 1 1 d D
O301 O 0.6387(6) 0.7827(6) -0.5207(6) 0.090(3) Uani 1 1 d D
O302 O 0.5243(5) 0.7560(6) -0.5405(5) 0.085(3) Uani 1 1 d D
O303 O 0.6351(8) 0.8305(8) -0.6533(6) 0.155(7) Uani 1 1 d D
O304 O 0.6614(9) 0.7007(7) -0.5993(10) 0.180(7) Uani 1 1 d D
Cl40 Cl 0.2280(5) 1.1035(3) -0.0343(4) 0.143(2) Uani 1 1 d D
O401 O 0.2425(11) 1.0716(7) 0.0427(8) 0.173(8) Uani 1 1 d D
O402 O 0.1863(16) 1.0423(8) -0.0403(14) 0.35(2) Uani 1 1 d D
O403 O 0.3101(13) 1.1240(15) -0.1124(11) 0.46(3) Uani 1 1 d D
O404 O 0.1677(14) 1.1736(9) -0.0294(15) 0.324(17) Uani 1 1 d D
WA1 O 0.0792(14) 1.0847(7) 0.0978(14) 0.212(10) Uani 1 1 d .

loop_
_atom_site_aniso_label
_atom_site_aniso_U_11
_atom_site_aniso_U_22
_atom_site_aniso_U_33
_atom_site_aniso_U_23
_atom_site_aniso_U_13
_atom_site_aniso_U_12
Gd1 0.0208(3) 0.0296(3) 0.0299(3) -0.0113(2) -0.0122(2) -0.0026(2)
Gd2 0.0213(3) 0.0396(3) 0.0340(3) -0.0212(2) -0.0098(2) -0.0033(2)
Gd3 0.0375(3) 0.0342(3) 0.0309(3) -0.0146(2) -0.0191(2) 0.0011(2)
Cl1 0.0361(14) 0.0341(13) 0.0377(13) -0.0078(11) -0.0228(12) -0.0015(11)
Cl2 0.0323(14) 0.0431(15) 0.0407(14) -0.0175(12) -0.0183(12) 0.0012(11)
Cl3 0.0564(18) 0.0319(14) 0.0587(17) -0.0177(13) -0.0329(15) 0.0074(13)
O1 0.027(4) 0.035(4) 0.040(4) -0.009(3) -0.013(3) 0.000(3)
O2 0.028(4) 0.040(4) 0.038(4) -0.012(3) -0.021(3) -0.011(3)
O3 0.034(4) 0.027(4) 0.033(4) -0.014(3) -0.012(3) -0.002(3)
O4 0.013(3) 0.062(5) 0.043(4) -0.029(4) -0.005(3) -0.007(3)
O5 0.045(5) 0.038(4) 0.062(5) -0.032(4) -0.034(4) 0.014(3)
O6 0.092(7) 0.047(5) 0.052(5) -0.020(4) -0.047(5) 0.002(5)
O7 0.028(4) 0.044(4) 0.046(4) -0.024(3) -0.012(3) -0.004(3)
O8 0.051(5) 0.081(6) 0.049(5) -0.035(5) -0.031(4) 0.022(5)
O9 0.051(5) 0.054(5) 0.035(4) -0.015(4) -0.017(4) -0.009(4)
O10 0.026(4) 0.041(4) 0.029(4) -0.020(3) -0.016(3) -0.001(3)
O11 0.023(4) 0.042(4) 0.031(4) -0.021(3) -0.008(3) -0.003(3)
O12 0.029(4) 0.042(4) 0.024(3) -0.015(3) -0.008(3) -0.009(3)
N1 0.028(5) 0.040(5) 0.027(4) -0.015(4) -0.009(4) -0.010(4)
N2 0.025(5) 0.033(5) 0.032(5) -0.009(4) -0.012(4) -0.002(4)
N3 0.044(6) 0.046(6) 0.025(4) -0.004(4) -0.005(4) -0.016(5)
N4 0.032(5) 0.035(5) 0.036(5) -0.003(4) -0.020(4) -0.009(4)
N5 0.022(4) 0.035(5) 0.040(5) -0.021(4) -0.015(4) 0.007(4)
N6 0.031(5) 0.035(5) 0.038(5) -0.020(4) -0.018(4) 0.001(4)
N7 0.028(5) 0.062(6) 0.042(5) -0.029(5) -0.008(4) -0.012(4)
N8 0.029(5) 0.038(5) 0.040(5) -0.019(4) -0.003(4) -0.010(4)
N9 0.045(6) 0.059(6) 0.042(6) -0.026(5) -0.006(5) -0.013(5)
N10 0.035(5) 0.038(5) 0.035(5) -0.018(4) -0.022(4) 0.008(4)
C1 0.034(6) 0.044(7) 0.046(7) -0.009(5) -0.021(5) -0.007(5)
C2 0.031(6) 0.042(6) 0.027(5) 0.001(4) -0.011(5) -0.008(5)
C3 0.038(6) 0.033(6) 0.039(6) -0.002(5) -0.017(5) -0.009(5)
C4 0.038(6) 0.038(6) 0.032(5) -0.010(5) -0.024(5) 0.002(5)
C5 0.038(6) 0.038(6) 0.042(6) -0.007(5) -0.028(5) 0.004(5)
C6 0.042(7) 0.042(7) 0.053(7) -0.019(6) -0.023(6) 0.014(5)
C7 0.034(7) 0.058(8) 0.065(8) -0.020(7) -0.017(6) 0.020(6)
C8 0.029(7) 0.075(9) 0.064(8) -0.034(7) -0.016(6) 0.011(6)
C9 0.031(6) 0.044(7) 0.050(7) -0.016(6) -0.022(6) 0.007(5)
C10 0.032(6) 0.043(6) 0.038(6) -0.018(5) -0.014(5) -0.003(5)
C11 0.039(7) 0.055(8) 0.037(6) -0.017(6) -0.006(5) -0.002(6)
C12 0.074(11) 0.068(10) 0.071(10) -0.017(8) -0.009(8) 0.037(9)
C13 0.051(8) 0.060(8) 0.028(6) 0.001(5) -0.014(5) -0.024(6)
C14 0.056(8) 0.052(7) 0.041(7) 0.007(5) -0.033(6) -0.016(6)
C15 0.054(7) 0.038(6) 0.041(6) -0.004(5) -0.027(6) -0.008(5)
C16 0.033(6) 0.035(6) 0.030(5) -0.004(4) -0.013(5) -0.003(5)
C17 0.032(6) 0.040(6) 0.057(7) -0.025(5) -0.029(5) 0.001(5)
C18 0.030(6) 0.040(6) 0.053(7) -0.004(5) -0.021(5) -0.016(5)
C19 0.041(7) 0.027(6) 0.058(7) -0.011(5) -0.029(6) -0.003(5)
C20 0.041(7) 0.039(6) 0.044(6) -0.012(5) -0.028(6) 0.002(5)
C21 0.038(6) 0.029(5) 0.039(6) -0.011(4) -0.022(5) 0.000(5)
C22 0.042(6) 0.024(5) 0.032(5) -0.008(4) -0.024(5) 0.000(4)
C23 0.042(7) 0.034(6) 0.038(6) -0.008(5) -0.022(5) -0.003(5)
C24 0.051(8) 0.052(8) 0.075(9) 0.005(6) -0.047(7) -0.021(6)
C25 0.052(7) 0.033(6) 0.046(6) -0.022(5) -0.034(6) 0.012(5)
C26 0.043(7) 0.038(6) 0.039(6) -0.028(5) -0.011(5) 0.010(5)
C27 0.037(6) 0.039(6) 0.041(6) -0.020(5) -0.018(5) -0.002(5)
C28 0.035(6) 0.029(6) 0.043(6) -0.013(5) -0.013(5) 0.007(5)
C29 0.023(5) 0.036(6) 0.040(6) -0.006(5) -0.016(5) -0.001(4)
C30 0.018(5) 0.039(6) 0.052(7) -0.022(5) -0.007(5) 0.001(5)
C31 0.025(6) 0.039(6) 0.049(7) -0.003(5) -0.011(5) -0.009(5)
C32 0.034(6) 0.032(6) 0.052(6) -0.013(5) -0.030(6) -0.002(5)
C33 0.034(6) 0.042(6) 0.039(6) -0.011(5) -0.022(5) -0.004(5)
C34 0.031(6) 0.036(6) 0.028(5) -0.005(4) -0.017(5) -0.005(4)
C35 0.034(6) 0.047(7) 0.035(6) -0.021(5) -0.012(5) -0.010(5)
C36 0.039(8) 0.074(9) 0.080(10) -0.021(8) -0.014(7) -0.023(7)
C37 0.035(7) 0.097(11) 0.056(8) -0.053(8) -0.002(6) -0.018(7)
C38 0.061(9) 0.061(8) 0.065(8) -0.049(7) 0.002(7) -0.026(7)
C39 0.044(7) 0.045(7) 0.064(8) -0.038(6) -0.015(6) 0.001(6)
C40 0.021(6) 0.027(6) 0.062(8) -0.022(5) 0.000(5) -0.005(4)
C41 0.014(5) 0.031(5) 0.037(6) -0.004(4) -0.004(4) -0.010(4)
C42 0.021(5) 0.030(6) 0.050(7) -0.008(5) -0.003(5) -0.001(4)
C43 0.025(6) 0.039(7) 0.049(7) 0.002(5) -0.008(5) -0.004(5)
C44 0.026(6) 0.035(6) 0.034(6) -0.007(5) -0.005(5) 0.006(5)
C45 0.021(5) 0.025(5) 0.034(5) -0.011(4) -0.007(4) 0.000(4)
C46 0.025(5) 0.026(5) 0.029(5) -0.010(4) -0.008(4) 0.004(4)
C47 0.025(5) 0.037(6) 0.038(6) -0.013(5) -0.020(5) 0.003(4)
C48 0.052(8) 0.042(7) 0.049(7) 0.003(6) -0.016(6) 0.014(6)
C49 0.047(8) 0.100(12) 0.079(10) -0.061(9) -0.028(8) 0.002(8)
C50 0.044(8) 0.097(11) 0.094(11) -0.069(10) -0.042(8) 0.032(8)
C51 0.055(8) 0.050(7) 0.070(8) -0.033(6) -0.048(7) 0.018(6)
C52 0.038(6) 0.043(6) 0.033(6) -0.016(5) -0.019(5) 0.014(5)
C53 0.034(6) 0.038(6) 0.031(5) -0.016(5) -0.016(5) 0.004(5)
C54 0.034(6) 0.036(6) 0.047(7) -0.011(5) -0.017(5) -0.005(5)
C55 0.036(6) 0.050(7) 0.043(6) -0.026(5) -0.010(5) -0.005(5)
C56 0.034(6) 0.068(8) 0.046(7) -0.029(6) -0.014(5) -0.011(6)
C57 0.038(7) 0.054(7) 0.054(7) -0.033(6) -0.026(6) 0.007(5)
C58 0.028(6) 0.043(6) 0.029(5) -0.019(5) -0.008(5) -0.001(5)
C59 0.041(7) 0.087(10) 0.082(9) -0.060(8) -0.037(7) 0.022(7)
C60 0.078(10) 0.061(8) 0.061(8) -0.035(7) -0.023(7) -0.022(7)
C61 0.125(17) 0.17(2) 0.22(2) -0.14(2) -0.141(18) 0.113(17)
C63 0.33(3) 0.129(15) 0.104(13) -0.086(12) -0.163(18) 0.191(19)
C64 0.184(19) 0.050(9) 0.069(10) -0.006(8) -0.095(12) 0.014(11)
C65 0.107(12) 0.052(8) 0.040(7) -0.012(6) -0.047(8) -0.012(8)
C66 0.096(12) 0.072(10) 0.035(7) -0.007(6) -0.030(8) -0.033(9)
C67 0.076(11) 0.110(13) 0.044(8) -0.039(8) -0.009(7) -0.045(9)
C68 0.061(9) 0.118(13) 0.057(9) -0.060(9) 0.010(7) -0.033(9)
C69 0.073(9) 0.069(9) 0.028(6) -0.011(6) -0.016(6) -0.042(7)
C70 0.085(10) 0.037(7) 0.043(7) -0.014(5) -0.036(7) -0.001(7)
C71 0.041(8) 0.076(9) 0.052(8) -0.035(7) 0.004(6) -0.013(7)
C72 0.084(12) 0.21(2) 0.081(12) -0.095(14) 0.009(9) -0.067(13)
C80 0.026(5) 0.026(5) 0.030(5) -0.013(4) -0.015(5) -0.001(4)
Cl10 0.0377(17) 0.097(3) 0.0529(19) -0.0416(18) -0.0030(15) -0.0244(17)
O101 0.101(10) 0.228(17) 0.42(3) -0.27(2) -0.133(15) 0.070(11)
O102 0.047(7) 0.35(2) 0.051(6) 0.057(9) -0.028(6) -0.087(10)
O103 0.099(8) 0.132(9) 0.039(5) -0.024(6) -0.022(6) 0.003(7)
O104 0.053(6) 0.069(6) 0.088(7) -0.025(5) -0.009(5) -0.013(5)
Cl20 0.067(2) 0.060(2) 0.0412(17) -0.0218(15) -0.0124(16) 0.0047(17)
O201 0.195(15) 0.128(11) 0.162(13) 0.013(9) -0.149(13) -0.007(10)
O202 0.119(10) 0.123(10) 0.124(10) -0.093(9) 0.079(8) -0.056(8)
O203 0.092(8) 0.101(8) 0.060(6) -0.045(6) -0.025(6) -0.011(6)
O204 0.073(7) 0.080(7) 0.076(7) -0.014(6) 0.000(6) -0.026(6)
Cl30 0.063(2) 0.085(3) 0.0512(19) -0.0181(18) -0.0234(18) -0.022(2)
O301 0.085(8) 0.138(10) 0.081(7) -0.033(7) -0.053(6) -0.030(7)
O302 0.055(6) 0.146(10) 0.073(7) -0.054(7) -0.018(5) -0.025(6)
O303 0.154(13) 0.227(16) 0.100(9) 0.054(10) -0.101(10) -0.100(12)
O304 0.171(15) 0.153(13) 0.29(2) -0.153(15) -0.115(15) 0.040(12)
Cl40 0.210(7) 0.105(4) 0.160(6) -0.044(4) -0.129(6) 0.034(4)
O401 0.36(3) 0.116(11) 0.119(11) -0.009(9) -0.163(15) -0.054(13)
O402 0.73(6) 0.126(14) 0.51(4) -0.07(2) -0.54(5) -0.01(2)
O403 0.38(4) 0.35(4) 0.23(3) 0.05(2) 0.16(3) -0.14(3)
O404 0.47(4) 0.157(18) 0.48(4) -0.16(2) -0.35(4) 0.20(2)
WA1 0.31(2) 0.054(8) 0.39(3) -0.090(13) -0.26(2) 0.054(12)

loop_
_atom_type_symbol
_atom_type_description
_atom_type_scat_dispersion_real
_atom_type_scat_dispersion_imag
_atom_type_scat_source
C C 0.0033 0.0016 'International Tables Vol C Tables 4.2.6.8 and 6.1.1.4'
H H 0.0000 0.0000 'International Tables Vol C Tables 4.2.6.8 and 6.1.1.4'
N N 0.0061 0.0033 'International Tables Vol C Tables 4.2.6.8 and 6.1.1.4'
O O 0.0106 0.0060 'International Tables Vol C Tables 4.2.6.8 and 6.1.1.4'
Cl Cl 0.1484 0.1585 'International Tables Vol C Tables 4.2.6.8 and 6.1.1.4'
Gd Gd -0.1653 3.9035 'International Tables Vol C Tables 4.2.6.8 and 6.1.1.4'

loop_
_geom_angle_atom_site_label_1
_geom_angle_atom_site_label_2
_geom_angle_atom_site_label_3
_geom_angle
O1 Gd1 O2 77.2(2)
O1 Gd1 O7 159.7(2)
O2 Gd1 O7 83.6(2)
O1 Gd1 O10 128.0(2)
O2 Gd1 O10 154.3(2)
O7 Gd1 O10 70.7(2)
O1 Gd1 N1 107.5(2)
O2 Gd1 N1 70.8(2)
O7 Gd1 N1 71.8(2)
O10 Gd1 N1 101.3(2)
O1 Gd1 N2 73.2(2)
O2 Gd1 N2 117.3(2)
O7 Gd1 N2 122.7(2)
O10 Gd1 N2 79.4(2)
N1 Gd1 N2 67.7(2)
O1 Gd1 O12 80.1(2)
O2 Gd1 O12 146.5(2)
O7 Gd1 O12 113.8(2)
O10 Gd1 O12 51.26(19)
N1 Gd1 O12 140.5(2)
N2 Gd1 O12 78.4(2)
O1 Gd1 Cl1 81.35(17)
O2 Gd1 Cl1 76.85(17)
O7 Gd1 Cl1 87.80(17)
O10 Gd1 Cl1 100.25(15)
N1 Gd1 Cl1 143.16(19)
N2 Gd1 Cl1 146.18(18)
O12 Gd1 Cl1 75.57(15)
O1 Gd1 C80 104.5(3)
O2 Gd1 C80 163.4(2)
O7 Gd1 C80 92.0(2)
O10 Gd1 C80 25.7(2)
N1 Gd1 C80 123.1(3)
N2 Gd1 C80 78.5(2)
O12 Gd1 C80 25.5(2)
Cl1 Gd1 C80 87.00(19)
O4 Gd2 O3 80.5(2)
O4 Gd2 O8 83.9(3)
O3 Gd2 O8 144.8(2)
O4 Gd2 O10 155.0(2)
O3 Gd2 O10 85.1(2)
O8 Gd2 O10 96.7(2)
O4 Gd2 O11 148.2(2)
O3 Gd2 O11 130.2(2)
O8 Gd2 O11 73.8(2)
O10 Gd2 O11 52.73(19)
O4 Gd2 N7 71.9(2)
O3 Gd2 N7 120.2(3)
O8 Gd2 N7 83.8(3)
O10 Gd2 N7 133.0(2)
O11 Gd2 N7 83.2(2)
O4 Gd2 N8 110.7(3)
O3 Gd2 N8 71.1(2)
O8 Gd2 N8 144.1(3)
O10 Gd2 N8 83.3(2)
O11 Gd2 N8 78.1(2)
N7 Gd2 N8 71.1(3)
O4 Gd2 Cl2 78.15(18)
O3 Gd2 Cl2 75.52(16)
O8 Gd2 Cl2 70.47(19)
O10 Gd2 Cl2 78.56(14)
O11 Gd2 Cl2 113.86(16)
N7 Gd2 Cl2 142.3(2)
N8 Gd2 Cl2 143.1(2)
O4 Gd2 C80 167.8(3)
O3 Gd2 C80 108.4(2)
O8 Gd2 C80 84.1(3)
O10 Gd2 C80 26.2(2)
O11 Gd2 C80 26.6(2)
N7 Gd2 C80 108.8(3)
N8 Gd2 C80 80.5(3)
Cl2 Gd2 C80 95.85(18)
O6 Gd3 O5 77.9(3)
O6 Gd3 O9 80.0(3)
O5 Gd3 O9 155.5(2)
O6 Gd3 O12 150.9(3)
O5 Gd3 O12 130.9(2)
O9 Gd3 O12 70.9(2)
O6 Gd3 N9 70.8(3)
O5 Gd3 N9 106.4(3)
O9 Gd3 N9 75.7(3)
O12 Gd3 N9 100.2(3)
O6 Gd3 N10 114.2(3)
O5 Gd3 N10 71.0(2)
O9 Gd3 N10 128.7(3)
O12 Gd3 N10 84.4(2)
N9 Gd3 N10 65.1(3)
O6 Gd3 O11 148.3(3)
O5 Gd3 O11 82.4(2)
O9 Gd3 O11 112.3(2)
O12 Gd3 O11 51.7(2)
N9 Gd3 O11 139.4(3)
N10 Gd3 O11 81.8(2)
O6 Gd3 Cl3 76.6(2)
O5 Gd3 Cl3 79.09(17)
O9 Gd3 Cl3 85.67(18)
O12 Gd3 Cl3 101.74(15)
N9 Gd3 Cl3 144.6(2)
N10 Gd3 Cl3 144.4(2)
O11 Gd3 Cl3 75.44(15)
O6 Gd3 C80 160.7(3)
O5 Gd3 C80 108.2(3)
O9 Gd3 C80 89.7(2)
O12 Gd3 C80 25.5(2)
N9 Gd3 C80 122.6(3)
N10 Gd3 C80 85.0(2)
O11 Gd3 C80 26.4(2)
Cl3 Gd3 C80 86.46(18)
C10 O1 Gd1 143.7(6)
C22 O2 Gd1 134.9(6)
C46 O3 Gd2 145.5(6)
C34 O4 Gd2 144.2(6)
C58 O5 Gd3 135.3(6)
C70 O6 Gd3 130.7(7)
C80 O10 Gd1 96.5(5)
C80 O10 Gd2 94.6(5)
Gd1 O10 Gd2 167.6(3)
C80 O11 Gd2 93.7(5)
C80 O11 Gd3 91.7(5)
Gd2 O11 Gd3 166.2(3)
C80 O12 Gd3 95.7(5)
C80 O12 Gd1 90.8(5)
Gd3 O12 Gd1 165.4(3)
C23 N1 C1 115.2(8)
C23 N1 Gd1 128.1(7)
C1 N1 Gd1 116.2(6)
C4 N2 C3 114.9(8)
C4 N2 Gd1 129.0(7)
C3 N2 Gd1 115.9(6)
C11 N3 C13 126.1(9)
C16 N4 C15 122.5(9)
C28 N5 C27 121.8(8)
C47 N6 C25 123.6(8)
C35 N7 C37 114.1(9)
C35 N7 Gd2 129.8(7)
C37 N7 Gd2 116.1(6)
C40 N8 C39 113.7(9)
C40 N8 Gd2 128.5(7)
C39 N8 Gd2 117.7(7)
C71 N9 C49 115.4(10)
C71 N9 Gd3 129.0(9)
C49 N9 Gd3 115.0(7)
C52 N10 C51 113.3(8)
C52 N10 Gd3 128.2(6)
C51 N10 Gd3 116.1(6)
C59 N11 C61 122.2(13)
C64 N12 C63 122.8(15)
N1 C1 C2 111.1(8)
C1 C2 C3 112.1(8)
N2 C3 C2 112.9(8)
N2 C4 C5 129.3(10)
C6 C5 C4 119.2(10)
C6 C5 C10 117.5(10)
C4 C5 C10 123.2(9)
C5 C6 C7 125.7(11)
C8 C7 C6 116.6(11)
C8 C7 C12 122.2(12)
C6 C7 C12 121.2(12)
C7 C8 C9 120.8(12)
C10 C9 C11 122.6(10)
C10 C9 C8 121.9(11)
C11 C9 C8 115.4(11)
O1 C10 C9 121.3(10)
O1 C10 C5 121.3(9)
C9 C10 C5 117.3(9)
N3 C11 C9 126.0(10)
N3 C13 C14 115.4(9)
C15 C14 C13 115.0(10)
N4 C15 C14 112.5(8)
N4 C16 C17 126.4(10)
C16 C17 C18 117.8(10)
C16 C17 C22 121.7(9)
C18 C17 C22 120.5(10)
C19 C18 C17 122.0(10)
C18 C19 C20 117.1(9)
C18 C19 C24 121.8(10)
C20 C19 C24 121.0(10)
C21 C20 C19 123.3(10)
C20 C21 C22 120.4(10)
C20 C21 C23 118.8(9)
C22 C21 C23 120.7(9)
O2 C22 C21 123.4(9)
O2 C22 C17 120.0(8)
C21 C22 C17 116.6(9)
N1 C23 C21 127.9(9)
N6 C25 C26 113.9(9)
C27 C26 C25 115.7(8)
N5 C27 C26 115.2(8)
N5 C28 C29 126.9(9)
C30 C29 C28 120.2(9)
C30 C29 C34 119.8(9)
C28 C29 C34 119.8(9)
C31 C30 C29 123.5(9)
C32 C31 C30 116.8(9)
C32 C31 C36 120.1(10)
C30 C31 C36 123.1(10)
C31 C32 C33 123.3(10)
C32 C33 C34 119.3(9)
C32 C33 C35 119.0(9)
C34 C33 C35 121.7(9)
O4 C34 C33 122.7(9)
O4 C34 C29 120.0(9)
C33 C34 C29 117.2(9)
N7 C35 C33 129.6(9)
N7 C37 C38 111.6(10)
C39 C38 C37 115.4(10)
N8 C39 C38 114.9(9)
N8 C40 C41 128.6(9)
C42 C41 C46 117.9(9)
C42 C41 C40 118.6(9)
C46 C41 C40 123.5(9)
C43 C42 C41 124.8(10)
C44 C43 C42 116.3(10)
C44 C43 C48 120.4(11)
C42 C43 C48 123.2(10)
C43 C44 C45 122.9(10)
C44 C45 C47 117.9(9)
C44 C45 C46 119.0(8)
C47 C45 C46 123.0(9)
O3 C46 C41 122.1(9)
O3 C46 C45 118.9(8)
C41 C46 C45 118.9(9)
N6 C47 C45 125.8(9)
N9 C49 C50 111.4(11)
C51 C50 C49 115.3(10)
N10 C51 C50 109.8(9)
N10 C52 C53 127.6(9)
C54 C53 C58 119.6(9)
C54 C53 C52 118.3(9)
C58 C53 C52 122.1(9)
C53 C54 C55 123.3(10)
C56 C55 C54 117.3(10)
C56 C55 C60 121.7(10)
C54 C55 C60 120.9(10)
C55 C56 C57 121.8(10)
C56 C57 C59 118.7(10)
C56 C57 C58 120.7(10)
C59 C57 C58 120.6(10)
O5 C58 C53 122.5(9)
O5 C58 C57 120.6(9)
C53 C58 C57 116.9(9)
N11 C59 C57 125.6(11)
C62 C61 N11 115(3)
C61 C62 C63 117(3)
C62 C63 N12 114.4(15)
N12 C64 C65 131.1(14)
C64 C65 C66 119.9(13)
C64 C65 C70 120.8(12)
C66 C65 C70 119.3(13)
C67 C66 C65 123.9(13)
C66 C67 C68 117.2(13)
C66 C67 C72 121.9(14)
C68 C67 C72 120.8(15)
C67 C68 C69 120.7(14)
C70 C69 C68 122.2(12)
C70 C69 C71 124.1(11)
C68 C69 C71 113.7(13)
O6 C70 C69 123.1(11)
O6 C70 C65 120.4(12)
C69 C70 C65 116.5(11)
N9 C71 C69 123.2(11)
O12 C80 O10 121.3(8)
O12 C80 O11 119.8(8)
O10 C80 O11 118.9(8)
O12 C80 Gd2 178.2(7)
O10 C80 Gd2 59.3(5)
O11 C80 Gd2 59.7(5)
O12 C80 Gd3 58.8(4)
O10 C80 Gd3 171.6(6)
O11 C80 Gd3 61.9(4)
Gd2 C80 Gd3 120.4(3)
O12 C80 Gd1 63.6(5)
O10 C80 Gd1 57.8(4)
O11 C80 Gd1 176.1(6)
Gd2 C80 Gd1 116.8(3)
Gd3 C80 Gd1 121.1(3)
O102 Cl10 O103 110.5(6)
O102 Cl10 O101 110.6(7)
O103 Cl10 O101 108.6(7)
O102 Cl10 O104 110.9(6)
O103 Cl10 O104 109.8(5)
O101 Cl10 O104 106.4(6)
O203 Cl20 O202 110.4(6)
O203 Cl20 O201 109.2(6)
O202 Cl20 O201 110.3(7)
O203 Cl20 O204 109.7(5)
O202 Cl20 O204 109.1(6)
O201 Cl20 O204 107.9(6)
O303 Cl30 O302 112.6(6)
O303 Cl30 O301 110.7(6)
O302 Cl30 O301 112.5(5)
O303 Cl30 O304 106.9(7)
O302 Cl30 O304 108.0(7)
O301 Cl30 O304 105.8(7)
O401 Cl40 O404 110.6(8)
O401 Cl40 O403 112.3(10)
O404 Cl40 O403 109.1(9)
O401 Cl40 O402 107.2(8)
O404 Cl40 O402 108.3(9)
O403 Cl40 O402 109.3(9)

loop_
_geom_bond_atom_site_label_1
_geom_bond_atom_site_label_2
_geom_bond_distance
Gd1 O1 2.252(6)
Gd1 O2 2.275(6)
Gd1 O7 2.453(6)
Gd1 O10 2.473(6)
Gd1 N1 2.517(7)
Gd1 N2 2.527(8)
Gd1 O12 2.603(6)
Gd1 Cl1 2.751(2)
Gd1 C80 2.905(9)
Gd2 O4 2.252(6)
Gd2 O3 2.256(6)
Gd2 O8 2.435(7)
Gd2 O10 2.475(6)
Gd2 O11 2.484(6)
Gd2 N7 2.528(8)
Gd2 N8 2.583(9)
Gd2 Cl2 2.852(3)
Gd2 C80 2.871(9)
Gd3 O6 2.297(7)
Gd3 O5 2.299(7)
Gd3 O9 2.409(8)
Gd3 O12 2.486(6)
Gd3 N9 2.494(9)
Gd3 N10 2.519(8)
Gd3 O11 2.554(6)
Gd3 Cl3 2.730(3)
Gd3 C80 2.893(9)
O1 C10 1.307(11)
O2 C22 1.289(10)
O3 C46 1.286(10)
O4 C34 1.288(11)
O5 C58 1.295(11)
O6 C70 1.276(12)
O10 C80 1.270(10)
O11 C80 1.288(10)
O12 C80 1.253(10)
N1 C23 1.290(12)
N1 C1 1.482(12)
N2 C4 1.276(11)
N2 C3 1.457(12)
N3 C11 1.307(13)
N3 C13 1.457(13)
N4 C16 1.290(12)
N4 C15 1.461(12)
N5 C28 1.276(13)
N5 C27 1.452(11)
N6 C47 1.279(11)
N6 C25 1.450(11)
N7 C35 1.249(12)
N7 C37 1.489(12)
N8 C40 1.281(13)
N8 C39 1.472(12)
N9 C71 1.287(13)
N9 C49 1.478(15)
N10 C52 1.260(13)
N10 C51 1.493(12)
N11 C59 1.261(14)
N11 C61 1.475(16)
N12 C64 1.302(17)
N12 C63 1.59(2)
C1 C2 1.522(14)
C2 C3 1.531(13)
C4 C5 1.442(14)
C5 C6 1.362(13)
C5 C10 1.452(14)
C6 C7 1.400(16)
C7 C8 1.360(17)
C7 C12 1.504(15)
C8 C9 1.426(14)
C9 C10 1.386(14)
C9 C11 1.395(15)
C13 C14 1.529(15)
C14 C15 1.515(15)
C16 C17 1.410(14)
C17 C18 1.429(13)
C17 C22 1.430(14)
C18 C19 1.364(14)
C19 C20 1.409(14)
C19 C24 1.490(14)
C20 C21 1.386(13)
C21 C22 1.420(13)
C21 C23 1.439(14)
C25 C26 1.543(14)
C26 C27 1.514(13)
C28 C29 1.432(14)
C29 C30 1.384(13)
C29 C34 1.436(13)
C30 C31 1.383(14)
C31 C32 1.378(14)
C31 C36 1.507(15)
C32 C33 1.411(14)
C33 C34 1.420(13)
C33 C35 1.452(13)
C37 C38 1.511(17)
C38 C39 1.496(16)
C40 C41 1.439(14)
C41 C42 1.392(13)
C41 C46 1.405(13)
C42 C43 1.389(15)
C43 C44 1.370(14)
C43 C48 1.531(14)
C44 C45 1.404(13)
C45 C47 1.422(12)
C45 C46 1.433(13)
C49 C50 1.513(19)
C50 C51 1.511(17)
C52 C53 1.462(14)
C53 C54 1.386(13)
C53 C58 1.415(13)
C54 C55 1.403(14)
C55 C56 1.370(15)
C55 C60 1.499(14)
C56 C57 1.399(14)
C57 C59 1.414(14)
C57 C58 1.435(14)
C61 C62 1.23(3)
C62 C63 1.57(3)
C64 C65 1.36(2)
C65 C66 1.414(16)
C65 C70 1.451(17)
C66 C67 1.334(19)
C67 C68 1.413(19)
C67 C72 1.545(18)
C68 C69 1.419(15)
C69 C70 1.364(17)
C69 C71 1.476(17)
Cl10 O102 1.362(8)
Cl10 O103 1.391(8)
Cl10 O101 1.405(9)
Cl10 O104 1.417(8)
Cl20 O203 1.402(8)
Cl20 O202 1.403(8)
Cl20 O201 1.412(9)
Cl20 O204 1.417(8)
Cl30 O303 1.379(9)
Cl30 O302 1.382(8)
Cl30 O301 1.406(7)
Cl30 O304 1.425(9)
Cl40 O401 1.437(10)
Cl40 O404 1.463(11)
Cl40 O403 1.475(12)
Cl40 O402 1.493(12)

loop_
_geom_torsion_atom_site_label_1
_geom_torsion_atom_site_label_2
_geom_torsion_atom_site_label_3
_geom_torsion_atom_site_label_4
_geom_torsion
O2 Gd1 O1 C10 -125.5(11)
O7 Gd1 O1 C10 -145.3(10)
O10 Gd1 O1 C10 59.9(11)
N1 Gd1 O1 C10 -60.7(11)
N2 Gd1 O1 C10 -1.4(10)
O12 Gd1 O1 C10 79.4(11)
Cl1 Gd1 O1 C10 156.1(11)
C80 Gd1 O1 C10 71.5(11)
O1 Gd1 O2 C22 70.7(8)
O7 Gd1 O2 C22 -116.2(9)
O10 Gd1 O2 C22 -119.0(9)
N1 Gd1 O2 C22 -43.2(8)
N2 Gd1 O2 C22 7.5(9)
O12 Gd1 O2 C22 119.4(8)
Cl1 Gd1 O2 C22 154.6(9)
C80 Gd1 O2 C22 168.5(9)
O4 Gd2 O3 C46 -107.2(11)
O8 Gd2 O3 C46 -172.1(10)
O10 Gd2 O3 C46 93.2(11)
O11 Gd2 O3 C46 63.5(12)
N7 Gd2 O3 C46 -44.7(12)
N8 Gd2 O3 C46 8.7(11)
Cl2 Gd2 O3 C46 172.7(11)
C80 Gd2 O3 C46 81.2(11)
O3 Gd2 O4 C34 124.4(11)
O8 Gd2 O4 C34 -87.3(11)
O10 Gd2 O4 C34 -179.9(9)
O11 Gd2 O4 C34 -42.1(13)
N7 Gd2 O4 C34 -1.8(11)
N8 Gd2 O4 C34 58.9(11)
Cl2 Gd2 O4 C34 -158.5(11)
C80 Gd2 O4 C34 -97.2(15)
O6 Gd3 O5 C58 -79.9(9)
O9 Gd3 O5 C58 -105.7(9)
O12 Gd3 O5 C58 105.5(9)
N9 Gd3 O5 C58 -14.3(9)
N10 Gd3 O5 C58 41.3(9)
O11 Gd3 O5 C58 125.1(9)
Cl3 Gd3 O5 C58 -158.3(9)
C80 Gd3 O5 C58 119.1(9)
O5 Gd3 O6 C70 64.1(11)
O9 Gd3 O6 C70 -126.5(11)
O12 Gd3 O6 C70 -124.3(11)
N9 Gd3 O6 C70 -48.2(11)
N10 Gd3 O6 C70 1.7(12)
O11 Gd3 O6 C70 117.0(11)
Cl3 Gd3 O6 C70 145.6(12)
C80 Gd3 O6 C70 174.7(10)
O1 Gd1 O10 C80 26.8(6)
O2 Gd1 O10 C80 -141.1(6)
O7 Gd1 O10 C80 -144.1(6)
N1 Gd1 O10 C80 149.9(5)
N2 Gd1 O10 C80 85.4(5)
O12 Gd1 O10 C80 1.8(5)
Cl1 Gd1 O10 C80 -60.2(5)
O1 Gd1 O10 Gd2 -179.7(12)
O2 Gd1 O10 Gd2 12.3(16)
O7 Gd1 O10 Gd2 9.3(13)
N1 Gd1 O10 Gd2 -56.7(13)
N2 Gd1 O10 Gd2 -121.1(13)
O12 Gd1 O10 Gd2 155.3(14)
Cl1 Gd1 O10 Gd2 93.3(13)
C80 Gd1 O10 Gd2 153.4(16)
O4 Gd2 O10 C80 151.7(6)
O3 Gd2 O10 C80 -153.4(5)
O8 Gd2 O10 C80 61.9(5)
O11 Gd2 O10 C80 -1.9(5)
N7 Gd2 O10 C80 -25.8(7)
N8 Gd2 O10 C80 -82.0(5)
Cl2 Gd2 O10 C80 130.4(5)
O4 Gd2 O10 Gd1 -1.8(17)
O3 Gd2 O10 Gd1 53.1(13)
O8 Gd2 O10 Gd1 -91.6(13)
O11 Gd2 O10 Gd1 -155.4(14)
N7 Gd2 O10 Gd1 -179.3(12)
N8 Gd2 O10 Gd1 124.5(13)
Cl2 Gd2 O10 Gd1 -23.1(13)
C80 Gd2 O10 Gd1 -153.5(16)
O4 Gd2 O11 C80 -157.3(5)
O3 Gd2 O11 C80 40.3(6)
O8 Gd2 O11 C80 -110.0(6)
O10 Gd2 O11 C80 1.8(5)
N7 Gd2 O11 C80 164.5(6)
N8 Gd2 O11 C80 92.5(5)
Cl2 Gd2 O11 C80 -50.6(5)
O4 Gd2 O11 Gd3 -44.7(14)
O3 Gd2 O11 Gd3 152.9(11)
O8 Gd2 O11 Gd3 2.6(11)
O10 Gd2 O11 Gd3 114.4(12)
N7 Gd2 O11 Gd3 -82.9(12)
N8 Gd2 O11 Gd3 -154.9(12)
Cl2 Gd2 O11 Gd3 62.0(12)
C80 Gd2 O11 Gd3 112.6(14)
O6 Gd3 O11 C80 141.1(6)
O5 Gd3 O11 C80 -167.1(5)
O9 Gd3 O11 C80 33.3(6)
O12 Gd3 O11 C80 -6.0(5)
N9 Gd3 O11 C80 -60.7(7)
N10 Gd3 O11 C80 -95.3(5)
Cl3 Gd3 O11 C80 112.3(5)
O6 Gd3 O11 Gd2 28.2(14)
O5 Gd3 O11 Gd2 80.1(12)
O9 Gd3 O11 Gd2 -79.6(12)
O12 Gd3 O11 Gd2 -118.8(12)
N9 Gd3 O11 Gd2 -173.5(11)
N10 Gd3 O11 Gd2 151.8(12)
Cl3 Gd3 O11 Gd2 -0.6(11)
C80 Gd3 O11 Gd2 -112.8(14)
O6 Gd3 O12 C80 -137.8(6)
O5 Gd3 O12 C80 31.2(6)
O9 Gd3 O12 C80 -135.6(6)
N9 Gd3 O12 C80 153.5(6)
N10 Gd3 O12 C80 90.1(6)
O11 Gd3 O12 C80 6.2(5)
Cl3 Gd3 O12 C80 -54.4(5)
O6 Gd3 O12 Gd1 -21.8(14)
O5 Gd3 O12 Gd1 147.3(10)
O9 Gd3 O12 Gd1 -19.5(11)
N9 Gd3 O12 Gd1 -90.4(11)
N10 Gd3 O12 Gd1 -153.9(11)
O11 Gd3 O12 Gd1 122.2(12)
Cl3 Gd3 O12 Gd1 61.6(11)
C80 Gd3 O12 Gd1 116.1(13)
O1 Gd1 O12 C80 -162.1(6)
O2 Gd1 O12 C80 149.9(5)
O7 Gd1 O12 C80 33.4(6)
O10 Gd1 O12 C80 -1.8(5)
N1 Gd1 O12 C80 -56.6(7)
N2 Gd1 O12 C80 -87.5(5)
Cl1 Gd1 O12 C80 114.4(5)
O1 Gd1 O12 Gd3 81.3(11)
O2 Gd1 O12 Gd3 33.3(13)
O7 Gd1 O12 Gd3 -83.2(11)
O10 Gd1 O12 Gd3 -118.5(12)
N1 Gd1 O12 Gd3 -173.2(10)
N2 Gd1 O12 Gd3 155.9(11)
Cl1 Gd1 O12 Gd3 -2.2(11)
C80 Gd1 O12 Gd3 -116.6(13)
O1 Gd1 N1 C23 -45.5(9)
O2 Gd1 N1 C23 23.7(8)
O7 Gd1 N1 C23 113.1(9)
O10 Gd1 N1 C23 178.3(8)
N2 Gd1 N1 C23 -108.3(9)
O12 Gd1 N1 C23 -141.2(8)
Cl1 Gd1 N1 C23 53.5(10)
C80 Gd1 N1 C23 -166.7(8)
O1 Gd1 N1 C1 126.3(6)
O2 Gd1 N1 C1 -164.6(7)
O7 Gd1 N1 C1 -75.1(6)
O10 Gd1 N1 C1 -10.0(7)
N2 Gd1 N1 C1 63.5(6)
O12 Gd1 N1 C1 30.5(8)
Cl1 Gd1 N1 C1 -134.7(6)
C80 Gd1 N1 C1 5.1(7)
O1 Gd1 N2 C4 -4.2(8)
O2 Gd1 N2 C4 61.1(9)
O7 Gd1 N2 C4 161.7(7)
O10 Gd1 N2 C4 -139.6(8)
N1 Gd1 N2 C4 113.3(8)
O12 Gd1 N2 C4 -87.3(8)
Cl1 Gd1 N2 C4 -47.0(10)
C80 Gd1 N2 C4 -113.4(8)
O1 Gd1 N2 C3 180.0(7)
O2 Gd1 N2 C3 -114.6(6)
O7 Gd1 N2 C3 -14.1(7)
O10 Gd1 N2 C3 44.6(6)
N1 Gd1 N2 C3 -62.4(6)
O12 Gd1 N2 C3 96.9(6)
Cl1 Gd1 N2 C3 137.2(5)
C80 Gd1 N2 C3 70.8(6)
O4 Gd2 N7 C35 -2.6(10)
O3 Gd2 N7 C35 -69.6(11)
O8 Gd2 N7 C35 82.9(10)
O10 Gd2 N7 C35 176.3(9)
O11 Gd2 N7 C35 157.3(10)
N8 Gd2 N7 C35 -123.0(10)
Cl2 Gd2 N7 C35 36.6(12)
C80 Gd2 N7 C35 164.6(10)
O4 Gd2 N7 C37 178.1(9)
O3 Gd2 N7 C37 111.1(8)
O8 Gd2 N7 C37 -96.3(8)
O10 Gd2 N7 C37 -3.0(10)
O11 Gd2 N7 C37 -22.0(8)
N8 Gd2 N7 C37 57.7(8)
Cl2 Gd2 N7 C37 -142.7(7)
C80 Gd2 N7 C37 -14.7(9)
O4 Gd2 N8 C40 64.0(9)
O3 Gd2 N8 C40 -7.6(8)
O8 Gd2 N8 C40 173.2(8)
O10 Gd2 N8 C40 -94.7(9)
O11 Gd2 N8 C40 -147.9(9)
N7 Gd2 N8 C40 125.3(9)
Cl2 Gd2 N8 C40 -33.9(10)
C80 Gd2 N8 C40 -120.9(9)
O4 Gd2 N8 C39 -114.8(7)
O3 Gd2 N8 C39 173.6(8)
O8 Gd2 N8 C39 -5.6(9)
O10 Gd2 N8 C39 86.5(7)
O11 Gd2 N8 C39 33.3(7)
N7 Gd2 N8 C39 -53.5(7)
Cl2 Gd2 N8 C39 147.3(6)
C80 Gd2 N8 C39 60.3(7)
O6 Gd3 N9 C71 27.8(10)
O5 Gd3 N9 C71 -42.7(11)
O9 Gd3 N9 C71 112.0(11)
O12 Gd3 N9 C71 179.1(10)
N10 Gd3 N9 C71 -102.0(11)
O11 Gd3 N9 C71 -140.3(10)
Cl3 Gd3 N9 C71 51.5(12)
C80 Gd3 N9 C71 -167.7(10)
O6 Gd3 N9 C49 -162.0(9)
O5 Gd3 N9 C49 127.5(8)
O9 Gd3 N9 C49 -77.9(9)
O12 Gd3 N9 C49 -10.8(9)
N10 Gd3 N9 C49 68.2(8)
O11 Gd3 N9 C49 29.9(10)
Cl3 Gd3 N9 C49 -138.3(7)
C80 Gd3 N9 C49 2.4(10)
O6 Gd3 N10 C52 39.7(10)
O5 Gd3 N10 C52 -26.8(9)
O9 Gd3 N10 C52 136.4(8)
O12 Gd3 N10 C52 -163.6(9)
N9 Gd3 N10 C52 92.4(9)
O11 Gd3 N10 C52 -111.6(9)
Cl3 Gd3 N10 C52 -61.2(10)
C80 Gd3 N10 C52 -138.0(9)
O6 Gd3 N10 C51 -121.3(7)
O5 Gd3 N10 C51 172.2(7)
O9 Gd3 N10 C51 -24.6(8)
O12 Gd3 N10 C51 35.4(7)
N9 Gd3 N10 C51 -68.5(7)
O11 Gd3 N10 C51 87.4(7)
Cl3 Gd3 N10 C51 137.8(6)
C80 Gd3 N10 C51 61.0(7)
C23 N1 C1 C2 93.5(10)
Gd1 N1 C1 C2 -79.3(9)
N1 C1 C2 C3 65.1(11)
C4 N2 C3 C2 -98.4(10)
Gd1 N2 C3 C2 78.0(9)
C1 C2 C3 N2 -65.6(11)
C3 N2 C4 C5 -177.8(9)
Gd1 N2 C4 C5 6.4(15)
N2 C4 C5 C6 174.2(10)
N2 C4 C5 C10 -2.0(17)
C4 C5 C6 C7 -172.4(11)
C10 C5 C6 C7 4.0(18)
C5 C6 C7 C8 -2(2)
C5 C6 C7 C12 177.5(13)
C6 C7 C8 C9 -1.2(19)
C12 C7 C8 C9 179.1(12)
C7 C8 C9 C10 2.7(18)
C7 C8 C9 C11 178.5(12)
Gd1 O1 C10 C9 -172.5(8)
Gd1 O1 C10 C5 4.9(17)
C11 C9 C10 O1 1.3(17)
C8 C9 C10 O1 176.8(10)
C11 C9 C10 C5 -176.3(10)
C8 C9 C10 C5 -0.8(16)
C6 C5 C10 O1 -179.9(9)
C4 C5 C10 O1 -3.6(15)
C6 C5 C10 C9 -2.3(15)
C4 C5 C10 C9 174.0(9)
C13 N3 C11 C9 175.4(11)
C10 C9 C11 N3 0.5(19)
C8 C9 C11 N3 -175.3(11)
C11 N3 C13 C14 107.1(13)
N3 C13 C14 C15 72.4(13)
C16 N4 C15 C14 -74.9(12)
C13 C14 C15 N4 -71.9(12)
C15 N4 C16 C17 177.4(9)
N4 C16 C17 C18 -178.2(10)
N4 C16 C17 C22 -0.1(16)
C16 C17 C18 C19 180.0(10)
C22 C17 C18 C19 1.8(16)
C17 C18 C19 C20 -1.3(16)
C17 C18 C19 C24 178.5(10)
C18 C19 C20 C21 -0.8(16)
C24 C19 C20 C21 179.4(10)
C19 C20 C21 C22 2.5(16)
C19 C20 C21 C23 178.0(9)
Gd1 O2 C22 C21 40.9(14)
Gd1 O2 C22 C17 -141.1(7)
C20 C21 C22 O2 176.1(9)
C23 C21 C22 O2 0.7(14)
C20 C21 C22 C17 -1.9(14)
C23 C21 C22 C17 -177.4(9)
C16 C17 C22 O2 3.7(14)
C18 C17 C22 O2 -178.2(9)
C16 C17 C22 C21 -178.2(9)
C18 C17 C22 C21 -0.1(14)
C1 N1 C23 C21 -177.1(9)
Gd1 N1 C23 C21 -5.3(15)
C20 C21 C23 N1 169.1(10)
C22 C21 C23 N1 -15.4(16)
C47 N6 C25 C26 97.1(11)
N6 C25 C26 C27 77.9(11)
C28 N5 C27 C26 -107.6(11)
C25 C26 C27 N5 -76.3(12)
C27 N5 C28 C29 -175.7(9)
N5 C28 C29 C30 177.0(10)
N5 C28 C29 C34 1.9(15)
C28 C29 C30 C31 -173.2(10)
C34 C29 C30 C31 1.9(16)
C29 C30 C31 C32 0.6(16)
C29 C30 C31 C36 -178.6(11)
C30 C31 C32 C33 -1.4(15)
C36 C31 C32 C33 177.8(10)
C31 C32 C33 C34 -0.3(15)
C31 C32 C33 C35 -177.9(9)
Gd2 O4 C34 C33 4.4(17)
Gd2 O4 C34 C29 -178.7(7)
C32 C33 C34 O4 179.6(9)
C35 C33 C34 O4 -2.8(15)
C32 C33 C34 C29 2.7(14)
C35 C33 C34 C29 -179.7(9)
C30 C29 C34 O4 179.5(9)
C28 C29 C34 O4 -5.4(14)
C30 C29 C34 C33 -3.5(14)
C28 C29 C34 C33 171.6(9)
C37 N7 C35 C33 -176.4(11)
Gd2 N7 C35 C33 4.4(18)
C32 C33 C35 N7 176.1(11)
C34 C33 C35 N7 -1.5(18)
C35 N7 C37 C38 103.5(12)
Gd2 N7 C37 C38 -77.1(11)
N7 C37 C38 C39 69.1(13)
C40 N8 C39 C38 -110.9(12)
Gd2 N8 C39 C38 68.1(12)
C37 C38 C39 N8 -65.4(14)
C39 N8 C40 C41 -174.7(10)
Gd2 N8 C40 C41 6.4(16)
N8 C40 C41 C42 178.0(10)
N8 C40 C41 C46 -0.1(17)
C46 C41 C42 C43 3.4(15)
C40 C41 C42 C43 -174.8(10)
C41 C42 C43 C44 -4.3(16)
C41 C42 C43 C48 177.5(10)
C42 C43 C44 C45 2.6(16)
C48 C43 C44 C45 -179.1(10)
C43 C44 C45 C47 -176.7(10)
C43 C44 C45 C46 -0.3(15)
Gd2 O3 C46 C41 -6.3(17)
Gd2 O3 C46 C45 175.0(7)
C42 C41 C46 O3 -179.5(9)
C40 C41 C46 O3 -1.4(15)
C42 C41 C46 C45 -0.7(14)
C40 C41 C46 C45 177.4(9)
C44 C45 C46 O3 178.1(9)
C47 C45 C46 O3 -5.6(15)
C44 C45 C46 C41 -0.7(14)
C47 C45 C46 C41 175.6(9)
C25 N6 C47 C45 -177.6(9)
C44 C45 C47 N6 178.7(9)
C46 C45 C47 N6 2.4(16)
C71 N9 C49 C50 91.1(13)
Gd3 N9 C49 C50 -80.4(10)
N9 C49 C50 C51 61.1(13)
C52 N10 C51 C50 -85.4(12)
Gd3 N10 C51 C50 78.4(10)
C49 C50 C51 N10 -59.4(13)
C51 N10 C52 C53 172.7(10)
Gd3 N10 C52 C53 11.3(16)
N10 C52 C53 C54 -165.9(10)
N10 C52 C53 C58 12.3(17)
C58 C53 C54 C55 2.6(16)
C52 C53 C54 C55 -179.2(10)
C53 C54 C55 C56 1.8(17)
C53 C54 C55 C60 -177.8(10)
C54 C55 C56 C57 -1.5(17)
C60 C55 C56 C57 178.1(11)
C55 C56 C57 C59 176.4(11)
C55 C56 C57 C58 -3.2(17)
Gd3 O5 C58 C53 -36.2(14)
Gd3 O5 C58 C57 146.3(8)
C54 C53 C58 O5 175.4(10)
C52 C53 C58 O5 -2.8(15)
C54 C53 C58 C57 -7.0(14)
C52 C53 C58 C57 174.9(10)
C56 C57 C58 O5 -175.0(10)
C59 C57 C58 O5 5.4(17)
C56 C57 C58 C53 7.4(16)
C59 C57 C58 C53 -172.2(10)
C61 N11 C59 C57 -179.7(16)
C56 C57 C59 N11 176.5(13)
C58 C57 C59 N11 -4(2)
C59 N11 C61 C62 141(2)
N11 C61 C62 C63 -66(3)
C61 C62 C63 N12 69(3)
C64 N12 C63 C62 -122(2)
C63 N12 C64 C65 163.9(17)
N12 C64 C65 C66 -172.0(16)
N12 C64 C65 C70 8(3)
C64 C65 C66 C67 179.4(15)
C70 C65 C66 C67 0(2)
C65 C66 C67 C68 3(2)
C65 C66 C67 C72 -179.7(13)
C66 C67 C68 C69 -5(2)
C72 C67 C68 C69 177.8(13)
C67 C68 C69 C70 4(2)
C67 C68 C69 C71 -174.6(13)
Gd3 O6 C70 C69 46.4(18)
Gd3 O6 C70 C65 -131.8(10)
C68 C69 C70 O6 -179.9(12)
C71 C69 C70 O6 -1(2)
C68 C69 C70 C65 -1.7(18)
C71 C69 C70 C65 177.3(11)
C64 C65 C70 O6 -2(2)
C66 C65 C70 O6 178.0(11)
C64 C65 C70 C69 179.9(13)
C66 C65 C70 C69 -0.3(18)
C49 N9 C71 C69 -177.8(12)
Gd3 N9 C71 C69 -7.7(18)
C70 C69 C71 N9 -16(2)
C68 C69 C71 N9 162.8(12)
Gd3 O12 C80 O10 170.2(8)
Gd1 O12 C80 O10 3.3(9)
Gd3 O12 C80 O11 -11.1(9)
Gd1 O12 C80 O11 -178.0(8)
Gd3 O12 C80 Gd2 62(21)
Gd1 O12 C80 Gd2 -105(21)
Gd1 O12 C80 Gd3 -166.9(3)
Gd3 O12 C80 Gd1 166.9(3)
Gd1 O10 C80 O12 -3.5(9)
Gd2 O10 C80 O12 -178.0(8)
Gd1 O10 C80 O11 177.8(7)
Gd2 O10 C80 O11 3.3(9)
Gd1 O10 C80 Gd2 174.5(3)
Gd1 O10 C80 Gd3 85(5)
Gd2 O10 C80 Gd3 -90(5)
Gd2 O10 C80 Gd1 -174.5(3)
Gd2 O11 C80 O12 178.0(8)
Gd3 O11 C80 O12 10.7(9)
Gd2 O11 C80 O10 -3.3(9)
Gd3 O11 C80 O10 -170.5(7)
Gd3 O11 C80 Gd2 -167.2(3)
Gd2 O11 C80 Gd3 167.2(3)
Gd2 O11 C80 Gd1 26(10)
Gd3 O11 C80 Gd1 -141(10)
O4 Gd2 C80 O12 1(22)
O3 Gd2 C80 O12 137(21)
O8 Gd2 C80 O12 -9(21)
O10 Gd2 C80 O12 109(21)
O11 Gd2 C80 O12 -74(21)
N7 Gd2 C80 O12 -90(21)
N8 Gd2 C80 O12 -156(21)
Cl2 Gd2 C80 O12 61(21)
O4 Gd2 C80 O10 -108.3(11)
O3 Gd2 C80 O10 28.0(6)
O8 Gd2 C80 O10 -118.2(5)
O11 Gd2 C80 O10 176.7(9)
N7 Gd2 C80 O10 160.4(5)
N8 Gd2 C80 O10 94.3(5)
Cl2 Gd2 C80 O10 -48.6(5)
O4 Gd2 C80 O11 75.0(13)
O3 Gd2 C80 O11 -148.6(5)
O8 Gd2 C80 O11 65.1(5)
O10 Gd2 C80 O11 -176.7(9)
N7 Gd2 C80 O11 -16.3(6)
N8 Gd2 C80 O11 -82.4(5)
Cl2 Gd2 C80 O11 134.7(5)
O4 Gd2 C80 Gd3 61.9(12)
O3 Gd2 C80 Gd3 -161.7(3)
O8 Gd2 C80 Gd3 52.0(4)
O10 Gd2 C80 Gd3 170.3(8)
O11 Gd2 C80 Gd3 -13.1(3)
N7 Gd2 C80 Gd3 -29.4(4)
N8 Gd2 C80 Gd3 -95.5(4)
Cl2 Gd2 C80 Gd3 121.6(3)
O4 Gd2 C80 Gd1 -103.1(11)
O3 Gd2 C80 Gd1 33.3(4)
O8 Gd2 C80 Gd1 -113.0(4)
O10 Gd2 C80 Gd1 5.2(3)
O11 Gd2 C80 Gd1 -178.1(7)
N7 Gd2 C80 Gd1 165.6(3)
N8 Gd2 C80 Gd1 99.5(3)
Cl2 Gd2 C80 Gd1 -43.4(3)
O6 Gd3 C80 O12 98.8(10)
O5 Gd3 C80 O12 -155.6(5)
O9 Gd3 C80 O12 41.4(5)
N9 Gd3 C80 O12 -31.4(6)
N10 Gd3 C80 O12 -87.5(5)
O11 Gd3 C80 O12 -169.1(9)
Cl3 Gd3 C80 O12 127.1(5)
O6 Gd3 C80 O10 6(5)
O5 Gd3 C80 O10 111(5)
O9 Gd3 C80 O10 -52(5)
O12 Gd3 C80 O10 -93(5)
N9 Gd3 C80 O10 -125(5)
N10 Gd3 C80 O10 179(100)
O11 Gd3 C80 O10 98(5)
Cl3 Gd3 C80 O10 34(5)
O6 Gd3 C80 O11 -92.1(10)
O5 Gd3 C80 O11 13.5(6)
O9 Gd3 C80 O11 -149.5(5)
O12 Gd3 C80 O11 169.1(9)
N9 Gd3 C80 O11 137.7(5)
N10 Gd3 C80 O11 81.6(5)
Cl3 Gd3 C80 O11 -63.8(5)
O6 Gd3 C80 Gd2 -79.3(10)
O5 Gd3 C80 Gd2 26.3(4)
O9 Gd3 C80 Gd2 -136.7(4)
O12 Gd3 C80 Gd2 -178.1(8)
N9 Gd3 C80 Gd2 150.5(3)
N10 Gd3 C80 Gd2 94.3(4)
O11 Gd3 C80 Gd2 12.8(3)
Cl3 Gd3 C80 Gd2 -51.0(3)
O6 Gd3 C80 Gd1 85.1(9)
O5 Gd3 C80 Gd1 -169.3(3)
O9 Gd3 C80 Gd1 27.7(4)
O12 Gd3 C80 Gd1 -13.7(4)
N9 Gd3 C80 Gd1 -45.1(5)
N10 Gd3 C80 Gd1 -101.3(4)
O11 Gd3 C80 Gd1 177.2(7)
Cl3 Gd3 C80 Gd1 113.4(3)
O1 Gd1 C80 O12 18.2(6)
O2 Gd1 C80 O12 -75.6(10)
O7 Gd1 C80 O12 -149.7(5)
O10 Gd1 C80 O12 176.7(9)
N1 Gd1 C80 O12 140.7(5)
N2 Gd1 C80 O12 87.2(5)
Cl1 Gd1 C80 O12 -62.0(5)
O1 Gd1 C80 O10 -158.5(5)
O2 Gd1 C80 O10 107.7(9)
O7 Gd1 C80 O10 33.6(5)
N1 Gd1 C80 O10 -35.9(6)
N2 Gd1 C80 O10 -89.4(5)
O12 Gd1 C80 O10 -176.7(9)
Cl1 Gd1 C80 O10 121.3(5)
O1 Gd1 C80 O11 171(10)
O2 Gd1 C80 O11 77(10)
O7 Gd1 C80 O11 3(10)
O10 Gd1 C80 O11 -30(10)
N1 Gd1 C80 O11 -66(10)
N2 Gd1 C80 O11 -120(10)
O12 Gd1 C80 O11 153(11)
Cl1 Gd1 C80 O11 91(10)
O1 Gd1 C80 Gd2 -163.8(3)
O2 Gd1 C80 Gd2 102.4(8)
O7 Gd1 C80 Gd2 28.3(3)
O10 Gd1 C80 Gd2 -5.3(3)
N1 Gd1 C80 Gd2 -41.2(4)
N2 Gd1 C80 Gd2 -94.8(3)
O12 Gd1 C80 Gd2 178.0(7)
Cl1 Gd1 C80 Gd2 116.0(3)
O1 Gd1 C80 Gd3 31.3(4)
O2 Gd1 C80 Gd3 -62.5(10)
O7 Gd1 C80 Gd3 -136.7(3)
O10 Gd1 C80 Gd3 -170.2(8)
N1 Gd1 C80 Gd3 153.8(3)
N2 Gd1 C80 Gd3 100.3(4)
O12 Gd1 C80 Gd3 13.1(3)
Cl1 Gd1 C80 Gd3 -49.0(3)
